data_7160439
loop_
_publ_author_name
'Ozturk, Sena'
'Davis, Alexander R.'
'Seaton, Colin C.'
'Male, Louise'
'Pike, Sarah J.'

_publ_section_title
;
 Solvatomorphism of a 2,6-pyridyldicarboxamide-based foldamer.
;
_journal_issue 23
_journal_name_full 'Organic &amp; biomolecular chemistry'
_journal_page_first 5590
_journal_page_last 5599
_journal_paper_doi 10.1039/d5ob00342c
_journal_volume 23
_journal_year 2025
_chemical_formula_moiety 'C31 H25 N9 O2, C H4 O'
_chemical_formula_sum 'C32 H29 N9 O3'
_chemical_formula_weight 587.64
_space_group_crystal_system monoclinic
_space_group_IT_number 14
_space_group_name_Hall '-P 2ybc'
_space_group_name_H-M_alt 'P 1 21/c 1'
_atom_sites_solution_hydrogens mixed
_atom_sites_solution_primary dual
_audit_creation_date 2025-02-17
_audit_creation_method
;
Olex2 1.5
(compiled 2024.02.16 svn.r378c4104 for OlexSys, GUI svn.r6928)
;
_audit_update_record
;
2025-02-25 deposited with the CCDC.	2025-03-10 downloaded from the CCDC.
;
_cell_angle_alpha 90
_cell_angle_beta 91.1290(10)
_cell_angle_gamma 90
_cell_formula_units_Z 8
_cell_length_a 20.5174(2)
_cell_length_b 10.26200(10)
_cell_length_c 26.9629(2)
_cell_measurement_reflns_used 17402
_cell_measurement_temperature 100.15
_cell_measurement_theta_max 32.92369413264915
_cell_measurement_theta_min 1.4588192232780548
_cell_volume 5675.92(9)
_computing_data_collection 'GDA - generic data acquisition software'
_computing_data_reduction
;
aimless (Evans, P. R. and Murshudov, G. N., 2013)
ccp4 (Winn, M. D. et al., 2011)
DIALS 3.23.0-g7aff524e7-release (Winter, G. et al., 2018)
pointless (Evans, P., 2006)
XIA2 3.23.0 (Winter, G., 2010)
;
_computing_molecular_graphics 'Olex2 1.5 (Dolomanov et al., 2009)'
_computing_publication_material 'Olex2 1.5 (Dolomanov et al., 2009)'
_computing_structure_refinement 'SHELXL 2019/3 (Sheldrick, 2015)'
_computing_structure_solution 'SHELXT 2018/2 (Sheldrick, 2018)'
_diffrn_ambient_temperature 100.15
_diffrn_detector 'Photon counting pixel array'
_diffrn_detector_type 'Dectris PILATUS 2M'
_diffrn_measured_fraction_theta_full 0.997
_diffrn_measured_fraction_theta_max 0.997
_diffrn_measurement_device 'Fixed \c 3-circle diffractometer'
_diffrn_measurement_device_type 'Fluid Film Devices'
_diffrn_measurement_method 'shutterless scans'
_diffrn_measurement_specimen_support 'MiTeGen MicroMount'
_diffrn_radiation_monochromator 'Silicon 111'
_diffrn_radiation_type Synchrotron
_diffrn_radiation_wavelength 0.6889
_diffrn_reflns_av_R_equivalents 0.0469
_diffrn_reflns_av_unetI/netI 0.0393
_diffrn_reflns_Laue_measured_fraction_full 0.997
_diffrn_reflns_Laue_measured_fraction_max 0.997
_diffrn_reflns_limit_h_max 25
_diffrn_reflns_limit_h_min -25
_diffrn_reflns_limit_k_max 12
_diffrn_reflns_limit_k_min -12
_diffrn_reflns_limit_l_max 32
_diffrn_reflns_limit_l_min -32
_diffrn_reflns_number 67755
_diffrn_reflns_point_group_measured_fraction_full 0.997
_diffrn_reflns_point_group_measured_fraction_max 0.997
_diffrn_reflns_theta_full 24.415
_diffrn_reflns_theta_max 24.838
_diffrn_reflns_theta_min 1.464
_diffrn_source Synchrotron
_diffrn_source_details 'Allan et al. (2017)'
_diffrn_source_type 'Diamond Light Source Beamline I19-1'
_exptl_absorpt_coefficient_mu 0.088
_exptl_absorpt_correction_T_max 1.0
_exptl_absorpt_correction_T_min 0.9787360884557325
_exptl_absorpt_correction_type empirical
_exptl_absorpt_process_details
;
CCP4 9.0.005: AIMLESS, version 0.8.2 : 14/06/24
Scaling & analysis of unmerged intensities, absorption correction using spherical harmonics
;
_exptl_crystal_colour 'light red'
_exptl_crystal_colour_modifier light
_exptl_crystal_colour_primary red
_exptl_crystal_density_diffrn 1.375
_exptl_crystal_description needle
_exptl_crystal_F_000 2464
_exptl_crystal_size_max 0.078
_exptl_crystal_size_mid 0.022
_exptl_crystal_size_min 0.01
_refine_diff_density_max 0.542
_refine_diff_density_min -0.387
_refine_diff_density_rms 0.056
_refine_ls_extinction_method none
_refine_ls_goodness_of_fit_ref 1.051
_refine_ls_hydrogen_treatment mixed
_refine_ls_matrix_type full
_refine_ls_number_parameters 849
_refine_ls_number_reflns 10749
_refine_ls_number_restraints 3
_refine_ls_restrained_S_all 1.053
_refine_ls_R_factor_all 0.0659
_refine_ls_R_factor_gt 0.0495
_refine_ls_shift/su_max 0.001
_refine_ls_shift/su_mean 0.000
_refine_ls_structure_factor_coef Fsqd
_refine_ls_weighting_details 'w=1/[\s^2^(Fo^2^)+(0.0980P)^2^] where P=(Fo^2^+2Fc^2^)/3'
_refine_ls_weighting_scheme calc
_refine_ls_wR_factor_gt 0.1391
_refine_ls_wR_factor_ref 0.1468
_reflns_Friedel_coverage 0.000
_reflns_number_gt 7976
_reflns_number_total 10749
_reflns_threshold_expression 'I > 2\s(I)'
_cod_data_source_file d5ob00342c2.cif
_cod_data_source_block 1-MeOH
_cod_depositor_comments 'Adding full bibliography for 7160437--7160444.cif.'
_cod_database_code 7160439
_shelx_shelxl_version_number 2019/3
_shelx_space_group_comment
;
The symmetry employed for this shelxl refinement is uniquely defined
by the following loop, which should always be used as a source of
symmetry information in preference to the above space-group names.
They are only intended as comments.
;
_shelx_estimated_absorpt_t_max 0.999
_shelx_estimated_absorpt_t_min 0.993
_olex2_refinement_description
;
1. Fixed Uiso
 At 1.2 times of:
  All C(H) groups
 At 1.5 times of:
  All C(H,H,H) groups, All O(H) groups
2. Restrained distances
 O301-H301
 0.84 with sigma of 0.02
 O102-H301
 1.75 with sigma of 0.02
 N105-H10B
 0.87 with sigma of 0.02
3.a Aromatic/amide H refined with riding coordinates:
 C2(H2), C3(H3), C4(H4), C9(H9), C10(H10), C11(H11), C12(H12), C15(H15),
 C16(H16), C17(H17), C18(H18), C22(H22), C23(H23), C24(H24), C25(H25), C28(H28),
  C29(H29), C30(H30), C31(H31), C102(H102), C103(H103), C104(H104), C109(H109),
 C110(H110), C111(H111), C112(H112), C115(H115), C116(H116), C117(H117),
 C118(H118), C122(H122), C123(H123), C124(H124), C125(H125), C128(H128),
 C129(H129), C130(H130), C131(H131)
3.b Idealised Me refined as rotating group:
 C201(H20A,H20B,H20C), C301(H30A,H30B,H30C)
;
_olex2_submission_special_instructions 'No special instructions were received'

loop_
_space_group_symop_operation_xyz
'x, y, z'
'-x, y+1/2, -z+1/2'
'-x, -y, -z'
'x, -y-1/2, z-1/2'

loop_
_atom_site_label
_atom_site_type_symbol
_atom_site_fract_x
_atom_site_fract_y
_atom_site_fract_z
_atom_site_U_iso_or_equiv
_atom_site_adp_type
_atom_site_occupancy
_atom_site_site_symmetry_order
_atom_site_calc_flag
_atom_site_refinement_flags_posn
_atom_site_refinement_flags_adp
_atom_site_refinement_flags_occupancy
_atom_site_disorder_assembly
_atom_site_disorder_group
C1 C 0.12595(9) 0.39940(17) 0.07184(6) 0.0244(4) Uani 1 1 d . . . . .
C2 C 0.05937(9) 0.41828(18) 0.06606(7) 0.0281(4) Uani 1 1 d . . . . .
H2 H 0.040654 0.437189 0.034368 0.034 Uiso 1 1 calc R U . . .
C3 C 0.02065(9) 0.40905(18) 0.10738(7) 0.0305(4) Uani 1 1 d . . . . .
H3 H -0.024864 0.425333 0.104741 0.037 Uiso 1 1 calc R U . . .
C4 C 0.04907(9) 0.37583(18) 0.15252(7) 0.0281(4) Uani 1 1 d . . . . .
H4 H 0.023429 0.366919 0.181281 0.034 Uiso 1 1 calc R U . . .
C5 C 0.11612(9) 0.35574(17) 0.15487(6) 0.0236(4) Uani 1 1 d . . . . .
C6 C 0.16953(9) 0.41196(17) 0.02782(6) 0.0249(4) Uani 1 1 d . . . . .
C7 C 0.28748(9) 0.44468(18) 0.01027(6) 0.0250(4) Uani 1 1 d . . . . .
C8 C 0.34727(9) 0.46807(18) 0.03492(6) 0.0252(4) Uani 1 1 d . . . . .
C9 C 0.40391(10) 0.4835(2) 0.00788(7) 0.0335(5) Uani 1 1 d . . . . .
H9 H 0.444369 0.498696 0.024637 0.040 Uiso 1 1 calc R U . . .
C10 C 0.40126(10) 0.4768(2) -0.04333(7) 0.0400(5) Uani 1 1 d . . . . .
H10 H 0.439924 0.486447 -0.061784 0.048 Uiso 1 1 calc R U . . .
C11 C 0.34193(10) 0.4559(2) -0.06772(7) 0.0384(5) Uani 1 1 d . . . . .
H11 H 0.340249 0.453006 -0.102942 0.046 Uiso 1 1 calc R U . . .
C12 C 0.28523(10) 0.4393(2) -0.04151(7) 0.0306(4) Uani 1 1 d . . . . .
H12 H 0.245004 0.424406 -0.058622 0.037 Uiso 1 1 calc R U . . .
C13 C 0.39559(9) 0.50946(17) 0.16116(6) 0.0233(4) Uani 1 1 d . . . . .
C14 C 0.45597(9) 0.50585(17) 0.18734(7) 0.0267(4) Uani 1 1 d . . . . .
C15 C 0.45549(10) 0.52872(18) 0.23879(7) 0.0303(4) Uani 1 1 d . . . . .
H15 H 0.495398 0.527620 0.257264 0.036 Uiso 1 1 calc R U . . .
C16 C 0.39847(10) 0.55252(19) 0.26262(7) 0.0313(4) Uani 1 1 d . . . . .
H16 H 0.399426 0.566945 0.297426 0.038 Uiso 1 1 calc R U . . .
C17 C 0.33910(10) 0.55599(18) 0.23684(7) 0.0301(4) Uani 1 1 d . . . . .
H17 H 0.299842 0.572893 0.253804 0.036 Uiso 1 1 calc R U . . .
C18 C 0.33796(9) 0.53452(17) 0.18620(7) 0.0256(4) Uani 1 1 d . . . . .
H18 H 0.297645 0.536831 0.168286 0.031 Uiso 1 1 calc R U . . .
C19 C 0.14845(9) 0.31480(17) 0.20312(7) 0.0242(4) Uani 1 1 d . . . . .
C20 C 0.25890(8) 0.26347(17) 0.23723(6) 0.0225(4) Uani 1 1 d . . . . .
C21 C 0.32122(9) 0.22230(17) 0.22311(6) 0.0235(4) Uani 1 1 d . . . . .
C22 C 0.36891(9) 0.19815(18) 0.25934(7) 0.0270(4) Uani 1 1 d . . . . .
H22 H 0.411274 0.172246 0.249707 0.032 Uiso 1 1 calc R U . . .
C23 C 0.35560(10) 0.21126(19) 0.30901(7) 0.0312(4) Uani 1 1 d . . . . .
H23 H 0.388251 0.193077 0.333507 0.037 Uiso 1 1 calc R U . . .
C24 C 0.29352(9) 0.2516(2) 0.32290(7) 0.0312(4) Uani 1 1 d . . . . .
H24 H 0.284279 0.261386 0.357083 0.037 Uiso 1 1 calc R U . . .
C25 C 0.24549(9) 0.27745(19) 0.28784(6) 0.0283(4) Uani 1 1 d . . . . .
H25 H 0.203486 0.304604 0.297853 0.034 Uiso 1 1 calc R U . . .
C26 C 0.40011(9) 0.16643(17) 0.10898(7) 0.0274(4) Uani 1 1 d . . . . .
C27 C 0.46658(10) 0.15996(19) 0.09600(7) 0.0305(4) Uani 1 1 d . . . . .
C28 C 0.48061(10) 0.1399(2) 0.04561(7) 0.0350(5) Uani 1 1 d . . . . .
H28 H 0.524725 0.135654 0.035672 0.042 Uiso 1 1 calc R U . . .
C29 C 0.43144(11) 0.1265(2) 0.01064(7) 0.0366(5) Uani 1 1 d . . . . .
H29 H 0.442164 0.111825 -0.023013 0.044 Uiso 1 1 calc R U . . .
C30 C 0.36605(11) 0.1341(2) 0.02362(7) 0.0355(5) Uani 1 1 d . . . . .
H30 H 0.332454 0.125157 -0.000890 0.043 Uiso 1 1 calc R U . . .
C31 C 0.35093(10) 0.15478(18) 0.07285(7) 0.0300(4) Uani 1 1 d . . . . .
H31 H 0.306594 0.161115 0.082075 0.036 Uiso 1 1 calc R U . . .
N1 N 0.15455(7) 0.36997(14) 0.11549(5) 0.0233(3) Uani 1 1 d . . . . .
N2 N 0.23323(7) 0.42687(15) 0.04035(6) 0.0244(3) Uani 1 1 d . . . . .
H2A H 0.2417(10) 0.4300(19) 0.0714(8) 0.029(5) Uiso 1 1 d . . . . .
N3 N 0.34411(7) 0.47948(14) 0.08727(5) 0.0235(3) Uani 1 1 d . . . . .
N4 N 0.39901(7) 0.48882(14) 0.10948(5) 0.0243(3) Uani 1 1 d . . . . .
N5 N 0.51336(8) 0.48487(18) 0.16355(7) 0.0355(4) Uani 1 1 d . . . . .
H5A H 0.5074(10) 0.444(2) 0.1306(8) 0.040(6) Uiso 1 1 d . . . . .
H5B H 0.5481(14) 0.455(3) 0.1851(10) 0.067(8) Uiso 1 1 d . . . . .
N6 N 0.21351(7) 0.29495(15) 0.19978(6) 0.0243(3) Uani 1 1 d . . . . .
H6 H 0.2294(11) 0.297(2) 0.1708(8) 0.035(6) Uiso 1 1 d . . . . .
N7 N 0.33065(7) 0.20850(14) 0.17134(5) 0.0251(3) Uani 1 1 d . . . . .
N8 N 0.38921(7) 0.18491(15) 0.15995(5) 0.0264(3) Uani 1 1 d . . . . .
N9 N 0.51565(9) 0.1722(2) 0.13044(7) 0.0413(5) Uani 1 1 d . . . . .
H9A H 0.5602(14) 0.177(2) 0.1177(9) 0.059(7) Uiso 1 1 d . . . . .
H9B H 0.5051(13) 0.192(3) 0.1602(10) 0.062(8) Uiso 1 1 d . . . . .
O1 O 0.14710(6) 0.40894(14) -0.01500(5) 0.0330(3) Uani 1 1 d . . . . .
O2 O 0.11635(6) 0.30130(13) 0.24091(5) 0.0305(3) Uani 1 1 d . . . . .
C101 C 0.60877(9) 0.34271(16) 0.32731(6) 0.0218(4) Uani 1 1 d . . . . .
C102 C 0.54193(9) 0.33183(17) 0.33329(7) 0.0256(4) Uani 1 1 d . . . . .
H102 H 0.512732 0.338809 0.305634 0.031 Uiso 1 1 calc R U . . .
C103 C 0.51877(9) 0.31054(18) 0.38061(7) 0.0274(4) Uani 1 1 d . . . . .
H103 H 0.473264 0.303745 0.385922 0.033 Uiso 1 1 calc R U . . .
C104 C 0.56264(9) 0.29934(18) 0.41994(7) 0.0261(4) Uani 1 1 d . . . . .
H104 H 0.547882 0.285348 0.452685 0.031 Uiso 1 1 calc R U . . .
C105 C 0.62886(8) 0.30899(17) 0.41053(6) 0.0220(4) Uani 1 1 d . . . . .
C106 C 0.63625(9) 0.36768(17) 0.27657(6) 0.0233(4) Uani 1 1 d . . . . .
C107 C 0.74426(9) 0.41053(18) 0.23907(6) 0.0248(4) Uani 1 1 d . . . . .
C108 C 0.80697(9) 0.45531(18) 0.25300(7) 0.0262(4) Uani 1 1 d . . . . .
C109 C 0.85384(10) 0.47406(19) 0.21701(7) 0.0332(5) Uani 1 1 d . . . . .
H109 H 0.896163 0.504097 0.226248 0.040 Uiso 1 1 calc R U . . .
C110 C 0.83861(11) 0.4489(2) 0.16802(8) 0.0393(5) Uani 1 1 d . . . . .
H110 H 0.870324 0.462989 0.143386 0.047 Uiso 1 1 calc R U . . .
C111 C 0.77704(11) 0.4030(2) 0.15432(7) 0.0380(5) Uani 1 1 d . . . . .
H111 H 0.767516 0.384372 0.120428 0.046 Uiso 1 1 calc R U . . .
C112 C 0.72927(10) 0.38384(19) 0.18939(7) 0.0309(4) Uani 1 1 d . . . . .
H112 H 0.687209 0.353181 0.179740 0.037 Uiso 1 1 calc R U . . .
C113 C 0.87609(11) 0.52558(18) 0.37236(7) 0.0341(5) Uani 1 1 d . . . . .
C114 C 0.93781(11) 0.5201(2) 0.39487(8) 0.0381(5) Uani 1 1 d . . . . .
C115 C 0.94418(11) 0.5477(2) 0.44584(8) 0.0395(5) Uani 1 1 d . . . . .
H115 H 0.986012 0.548078 0.461579 0.047 Uiso 1 1 calc R U . . .
C116 C 0.88952(12) 0.5742(2) 0.47273(9) 0.0443(5) Uani 1 1 d . . . . .
H116 H 0.894278 0.590513 0.507301 0.053 Uiso 1 1 calc R U . . .
C117 C 0.82818(12) 0.5780(2) 0.45127(8) 0.0415(5) Uani 1 1 d . . . . .
H117 H 0.791282 0.596780 0.470773 0.050 Uiso 1 1 calc R U . . .
C118 C 0.82075(12) 0.55398(19) 0.40079(7) 0.0376(5) Uani 1 1 d . . . . .
H118 H 0.778684 0.556639 0.385458 0.045 Uiso 1 1 calc R U . . .
C119 C 0.67771(9) 0.29174(17) 0.45214(6) 0.0231(4) Uani 1 1 d . . . . .
C120 C 0.79672(9) 0.25446(17) 0.46556(6) 0.0236(4) Uani 1 1 d . . . . .
C121 C 0.85485(9) 0.23232(17) 0.43951(6) 0.0230(4) Uani 1 1 d . . . . .
C122 C 0.91447(9) 0.22894(17) 0.46533(7) 0.0265(4) Uani 1 1 d . . . . .
H122 H 0.953748 0.216676 0.447844 0.032 Uiso 1 1 calc R U . . .
C123 C 0.91644(9) 0.24337(19) 0.51620(7) 0.0305(4) Uani 1 1 d . . . . .
H123 H 0.957104 0.242146 0.533664 0.037 Uiso 1 1 calc R U . . .
C124 C 0.85925(10) 0.25964(19) 0.54182(7) 0.0308(4) Uani 1 1 d . . . . .
H124 H 0.860989 0.266882 0.576948 0.037 Uiso 1 1 calc R U . . .
C125 C 0.79940(9) 0.26555(19) 0.51707(7) 0.0295(4) Uani 1 1 d . . . . .
H125 H 0.760512 0.277083 0.535115 0.035 Uiso 1 1 calc R U . . .
C126 C 0.89832(9) 0.17672(17) 0.31425(7) 0.0247(4) Uani 1 1 d . . . . .
C127 C 0.95913(9) 0.17669(18) 0.29022(7) 0.0282(4) Uani 1 1 d . . . . .
C128 C 0.95917(10) 0.15212(19) 0.23866(7) 0.0313(4) Uani 1 1 d . . . . .
H128 H 0.999321 0.151922 0.221702 0.038 Uiso 1 1 calc R U . . .
C129 C 0.90241(10) 0.12861(19) 0.21273(7) 0.0327(4) Uani 1 1 d . . . . .
H129 H 0.903644 0.112767 0.178050 0.039 Uiso 1 1 calc R U . . .
C130 C 0.84260(10) 0.12765(19) 0.23669(7) 0.0324(4) Uani 1 1 d . . . . .
H130 H 0.803440 0.110417 0.218470 0.039 Uiso 1 1 calc R U . . .
C131 C 0.84085(9) 0.15188(18) 0.28697(7) 0.0278(4) Uani 1 1 d . . . . .
H131 H 0.800221 0.151732 0.303270 0.033 Uiso 1 1 calc R U . . .
N101 N 0.65208(7) 0.33129(14) 0.36503(5) 0.0217(3) Uani 1 1 d . . . . .
N102 N 0.70092(7) 0.38874(15) 0.27792(6) 0.0238(3) Uani 1 1 d . . . . .
H10A H 0.7199(10) 0.393(2) 0.3058(8) 0.031(6) Uiso 1 1 d . . . . .
N103 N 0.81551(8) 0.47803(15) 0.30484(6) 0.0285(4) Uani 1 1 d . . . . .
N104 N 0.87280(8) 0.49881(15) 0.32004(6) 0.0324(4) Uani 1 1 d . . . . .
N105 N 0.99202(10) 0.4904(2) 0.36784(8) 0.0482(5) Uani 1 1 d D . . . .
H10B H 1.0261(14) 0.454(3) 0.3865(12) 0.111(13) Uiso 1 1 d D . . . .
H10C H 0.9795(12) 0.461(2) 0.3336(10) 0.054(7) Uiso 1 1 d . . . . .
N106 N 0.73901(7) 0.26757(15) 0.43715(6) 0.0247(3) Uani 1 1 d . . . . .
H106 H 0.7453(11) 0.262(2) 0.4038(9) 0.046(6) Uiso 1 1 d . . . . .
N107 N 0.84783(7) 0.21324(14) 0.38730(5) 0.0243(3) Uani 1 1 d . . . . .
N108 N 0.90186(7) 0.20110(14) 0.36552(5) 0.0250(3) Uani 1 1 d . . . . .
N109 N 1.01669(9) 0.1960(2) 0.31525(7) 0.0407(4) Uani 1 1 d . . . . .
H10D H 1.0196(12) 0.207(2) 0.3504(10) 0.055(7) Uiso 1 1 d . . . . .
H10E H 1.0558(13) 0.224(2) 0.2979(9) 0.053(7) Uiso 1 1 d . . . . .
O101 O 0.60099(6) 0.36786(13) 0.23927(4) 0.0295(3) Uani 1 1 d . . . . .
O102 O 0.66013(6) 0.29765(13) 0.49570(4) 0.0302(3) Uani 1 1 d D . . . .
C201 C 0.14117(12) 0.2040(3) -0.10694(9) 0.0517(6) Uani 1 1 d . . . . .
H20A H 0.130886 0.139796 -0.132826 0.078 Uiso 1 1 calc R U . . .
H20B H 0.171907 0.166000 -0.082720 0.078 Uiso 1 1 calc R U . . .
H20C H 0.160804 0.281209 -0.121986 0.078 Uiso 1 1 calc R U . . .
O201 O 0.08300(7) 0.24047(18) -0.08270(5) 0.0451(4) Uani 1 1 d . . . . .
H201 H 0.0899(13) 0.309(3) -0.0599(10) 0.068 Uiso 1 1 d . U . . .
C301 C 0.68568(15) 0.4376(3) 0.60780(9) 0.0660(8) Uani 1 1 d . . . . .
H30A H 0.659823 0.509558 0.593854 0.099 Uiso 1 1 calc R U . . .
H30B H 0.728516 0.435934 0.592358 0.099 Uiso 1 1 calc R U . . .
H30C H 0.691258 0.449903 0.643674 0.099 Uiso 1 1 calc R U . . .
O301 O 0.65303(8) 0.31796(19) 0.59840(5) 0.0540(5) Uani 1 1 d D . . . .
H301 H 0.6554(15) 0.312(3) 0.5630(5) 0.081 Uiso 1 1 d D U . . .

loop_
_atom_site_aniso_label
_atom_site_aniso_U_11
_atom_site_aniso_U_22
_atom_site_aniso_U_33
_atom_site_aniso_U_23
_atom_site_aniso_U_13
_atom_site_aniso_U_12
C1 0.0255(10) 0.0228(9) 0.0249(9) -0.0041(7) -0.0002(7) -0.0023(7)
C2 0.0269(10) 0.0271(10) 0.0302(10) -0.0046(8) -0.0030(8) -0.0014(8)
C3 0.0217(9) 0.0320(11) 0.0379(11) -0.0068(8) 0.0002(8) 0.0022(8)
C4 0.0244(10) 0.0273(10) 0.0328(10) -0.0060(8) 0.0060(8) -0.0026(8)
C5 0.0245(9) 0.0215(9) 0.0249(9) -0.0049(7) 0.0047(7) -0.0029(7)
C6 0.0275(10) 0.0250(9) 0.0223(9) -0.0008(7) -0.0004(7) 0.0007(7)
C7 0.0271(10) 0.0277(10) 0.0203(9) 0.0017(7) 0.0025(7) 0.0003(7)
C8 0.0275(10) 0.0290(10) 0.0191(9) 0.0003(7) 0.0012(7) 0.0020(8)
C9 0.0271(10) 0.0490(13) 0.0246(10) 0.0017(9) 0.0021(8) 0.0006(9)
C10 0.0312(11) 0.0620(15) 0.0270(10) 0.0016(10) 0.0080(8) -0.0003(10)
C11 0.0409(12) 0.0543(14) 0.0202(10) -0.0007(9) 0.0036(9) 0.0013(10)
C12 0.0319(11) 0.0405(11) 0.0193(9) -0.0007(8) -0.0012(8) -0.0011(9)
C13 0.0273(9) 0.0221(9) 0.0205(9) 0.0025(7) -0.0015(7) -0.0024(7)
C14 0.0281(10) 0.0241(10) 0.0277(10) 0.0041(7) -0.0024(8) -0.0020(8)
C15 0.0340(11) 0.0308(10) 0.0257(10) 0.0050(8) -0.0095(8) -0.0043(8)
C16 0.0420(12) 0.0305(11) 0.0213(9) 0.0015(8) -0.0018(8) -0.0041(9)
C17 0.0336(11) 0.0302(10) 0.0266(10) -0.0019(8) 0.0052(8) -0.0038(8)
C18 0.0265(10) 0.0253(10) 0.0249(9) 0.0009(7) -0.0013(7) -0.0032(7)
C19 0.0257(10) 0.0204(9) 0.0268(9) -0.0026(7) 0.0059(8) -0.0021(7)
C20 0.0253(9) 0.0206(9) 0.0217(9) 0.0003(7) 0.0045(7) -0.0004(7)
C21 0.0290(10) 0.0208(9) 0.0211(9) -0.0001(7) 0.0066(7) -0.0020(7)
C22 0.0258(10) 0.0274(10) 0.0279(10) -0.0004(8) 0.0045(8) -0.0005(8)
C23 0.0336(11) 0.0350(11) 0.0249(9) 0.0025(8) -0.0022(8) -0.0007(9)
C24 0.0348(11) 0.0383(11) 0.0206(9) -0.0011(8) 0.0047(8) -0.0038(9)
C25 0.0299(10) 0.0336(11) 0.0218(9) -0.0014(8) 0.0072(8) -0.0016(8)
C26 0.0336(11) 0.0235(10) 0.0255(9) 0.0020(7) 0.0121(8) 0.0051(8)
C27 0.0341(11) 0.0299(10) 0.0278(10) 0.0051(8) 0.0103(8) 0.0049(8)
C28 0.0362(11) 0.0388(12) 0.0305(11) 0.0042(9) 0.0151(9) 0.0073(9)
C29 0.0485(13) 0.0357(11) 0.0261(10) 0.0013(8) 0.0163(9) 0.0050(9)
C30 0.0436(12) 0.0371(12) 0.0262(10) -0.0015(8) 0.0058(9) 0.0008(9)
C31 0.0324(11) 0.0282(10) 0.0299(10) 0.0001(8) 0.0111(8) 0.0025(8)
N1 0.0241(8) 0.0218(8) 0.0242(8) -0.0029(6) 0.0018(6) -0.0024(6)
N2 0.0263(8) 0.0301(9) 0.0168(8) 0.0001(6) -0.0001(6) -0.0022(6)
N3 0.0259(8) 0.0254(8) 0.0190(7) 0.0014(6) -0.0005(6) -0.0011(6)
N4 0.0251(8) 0.0252(8) 0.0226(8) 0.0020(6) -0.0010(6) -0.0004(6)
N5 0.0285(9) 0.0496(11) 0.0284(9) 0.0039(8) -0.0022(7) 0.0034(8)
N6 0.0259(8) 0.0289(8) 0.0182(8) 0.0002(6) 0.0064(6) 0.0002(6)
N7 0.0291(9) 0.0220(8) 0.0244(8) 0.0003(6) 0.0082(6) 0.0008(6)
N8 0.0284(8) 0.0257(8) 0.0253(8) 0.0013(6) 0.0092(6) 0.0025(6)
N9 0.0306(10) 0.0625(13) 0.0311(10) -0.0019(9) 0.0091(8) 0.0053(9)
O1 0.0314(7) 0.0442(8) 0.0231(7) -0.0011(6) -0.0054(6) -0.0013(6)
O2 0.0286(7) 0.0380(8) 0.0251(7) 0.0003(6) 0.0096(5) -0.0022(6)
C101 0.0264(9) 0.0188(9) 0.0201(9) -0.0014(7) 0.0006(7) 0.0031(7)
C102 0.0266(10) 0.0248(9) 0.0253(9) -0.0014(7) -0.0026(7) 0.0027(7)
C103 0.0222(9) 0.0313(10) 0.0288(10) -0.0026(8) 0.0038(8) 0.0008(8)
C104 0.0269(10) 0.0294(10) 0.0222(9) -0.0039(7) 0.0066(7) 0.0003(8)
C105 0.0248(9) 0.0232(9) 0.0182(8) -0.0037(7) 0.0034(7) 0.0010(7)
C106 0.0276(10) 0.0209(9) 0.0215(9) 0.0011(7) 0.0015(7) 0.0040(7)
C107 0.0287(10) 0.0279(10) 0.0181(9) 0.0043(7) 0.0045(7) 0.0059(8)
C108 0.0287(10) 0.0265(10) 0.0236(9) 0.0029(7) 0.0043(7) 0.0038(8)
C109 0.0311(11) 0.0348(11) 0.0339(11) 0.0047(9) 0.0072(8) 0.0026(9)
C110 0.0399(12) 0.0468(13) 0.0317(11) 0.0079(9) 0.0167(9) 0.0083(10)
C111 0.0476(13) 0.0475(13) 0.0191(9) 0.0036(9) 0.0064(9) 0.0134(10)
C112 0.0326(10) 0.0393(11) 0.0208(9) 0.0018(8) 0.0008(8) 0.0068(9)
C113 0.0485(13) 0.0197(10) 0.0337(11) 0.0051(8) -0.0069(9) -0.0042(8)
C114 0.0409(12) 0.0295(11) 0.0438(12) 0.0090(9) 0.0019(10) -0.0052(9)
C115 0.0444(13) 0.0353(12) 0.0384(12) 0.0074(9) -0.0090(10) -0.0046(9)
C116 0.0606(16) 0.0316(12) 0.0404(12) -0.0001(9) -0.0030(11) -0.0022(10)
C117 0.0531(14) 0.0350(12) 0.0366(12) -0.0013(9) 0.0026(10) 0.0017(10)
C118 0.0594(14) 0.0259(11) 0.0276(10) -0.0010(8) 0.0039(10) 0.0021(9)
C119 0.0280(10) 0.0215(9) 0.0198(9) 0.0007(7) 0.0045(7) -0.0002(7)
C120 0.0266(10) 0.0226(9) 0.0214(9) 0.0041(7) -0.0013(7) -0.0002(7)
C121 0.0254(9) 0.0215(9) 0.0223(9) 0.0029(7) 0.0028(7) -0.0002(7)
C122 0.0257(10) 0.0257(10) 0.0281(10) 0.0034(8) 0.0019(7) 0.0003(8)
C123 0.0295(10) 0.0325(11) 0.0293(10) 0.0046(8) -0.0061(8) -0.0016(8)
C124 0.0364(11) 0.0360(11) 0.0200(9) 0.0033(8) -0.0016(8) -0.0003(9)
C125 0.0299(10) 0.0370(11) 0.0216(9) 0.0025(8) 0.0035(8) 0.0017(8)
C126 0.0299(10) 0.0209(9) 0.0235(9) 0.0027(7) 0.0047(7) 0.0030(7)
C127 0.0290(10) 0.0278(10) 0.0280(10) 0.0021(8) 0.0042(8) -0.0005(8)
C128 0.0330(11) 0.0349(11) 0.0263(10) 0.0028(8) 0.0108(8) 0.0009(8)
C129 0.0377(11) 0.0372(11) 0.0233(10) 0.0015(8) 0.0058(8) 0.0021(9)
C130 0.0316(11) 0.0391(11) 0.0264(10) -0.0001(8) 0.0002(8) 0.0028(9)
C131 0.0264(10) 0.0288(10) 0.0283(10) 0.0023(8) 0.0058(8) 0.0039(8)
N101 0.0255(8) 0.0203(7) 0.0196(7) -0.0010(6) 0.0033(6) 0.0002(6)
N102 0.0261(8) 0.0299(8) 0.0155(8) 0.0012(6) 0.0006(6) 0.0007(6)
N103 0.0292(9) 0.0241(8) 0.0321(9) 0.0019(7) -0.0028(7) 0.0003(7)
N104 0.0328(9) 0.0284(9) 0.0358(9) 0.0081(7) -0.0007(7) -0.0002(7)
N105 0.0429(12) 0.0558(13) 0.0458(12) 0.0102(10) 0.0011(9) -0.0043(10)
N106 0.0262(8) 0.0309(9) 0.0170(7) -0.0001(6) 0.0024(6) 0.0006(6)
N107 0.0266(8) 0.0235(8) 0.0231(8) 0.0016(6) 0.0044(6) 0.0008(6)
N108 0.0258(8) 0.0234(8) 0.0259(8) 0.0036(6) 0.0063(6) 0.0016(6)
N109 0.0291(10) 0.0650(13) 0.0283(10) -0.0051(9) 0.0055(8) -0.0044(9)
O101 0.0298(7) 0.0385(8) 0.0201(7) 0.0028(5) -0.0040(5) 0.0038(6)
O102 0.0305(7) 0.0419(8) 0.0185(6) -0.0013(5) 0.0051(5) 0.0009(6)
C201 0.0435(14) 0.0691(17) 0.0428(13) -0.0088(12) 0.0102(11) -0.0065(12)
O201 0.0358(8) 0.0704(11) 0.0291(8) -0.0063(7) 0.0024(6) -0.0097(8)
C301 0.084(2) 0.074(2) 0.0406(14) -0.0171(13) 0.0213(14) -0.0123(16)
O301 0.0436(9) 0.0915(14) 0.0272(8) -0.0058(8) 0.0051(7) -0.0073(9)

loop_
_atom_type_symbol
_atom_type_description
_atom_type_scat_dispersion_real
_atom_type_scat_dispersion_imag
_atom_type_scat_source
C C 0.0028 0.0015 'International Tables Vol C Tables 4.2.6.8 and 6.1.1.4'
H H 0.0000 0.0000 'International Tables Vol C Tables 4.2.6.8 and 6.1.1.4'
N N 0.0056 0.0031 'International Tables Vol C Tables 4.2.6.8 and 6.1.1.4'
O O 0.0101 0.0057 'International Tables Vol C Tables 4.2.6.8 and 6.1.1.4'

loop_
_geom_angle_atom_site_label_1
_geom_angle_atom_site_label_2
_geom_angle_atom_site_label_3
_geom_angle
_geom_angle_site_symmetry_1
_geom_angle_site_symmetry_3
_geom_angle_publ_flag
C2 C1 C6 119.93(16) . . ?
N1 C1 C2 122.98(17) . . ?
N1 C1 C6 117.09(15) . . ?
C1 C2 H2 120.7 . . ?
C3 C2 C1 118.70(17) . . ?
C3 C2 H2 120.7 . . ?
C2 C3 H3 120.4 . . ?
C4 C3 C2 119.14(17) . . ?
C4 C3 H3 120.4 . . ?
C3 C4 H4 120.8 . . ?
C3 C4 C5 118.44(17) . . ?
C5 C4 H4 120.8 . . ?
C4 C5 C19 119.88(16) . . ?
N1 C5 C4 122.92(17) . . ?
N1 C5 C19 117.20(15) . . ?
N2 C6 C1 113.50(15) . . ?
O1 C6 C1 121.25(16) . . ?
O1 C6 N2 125.24(17) . . ?
C12 C7 C8 119.40(17) . . ?
C12 C7 N2 124.20(16) . . ?
N2 C7 C8 116.40(15) . . ?
C7 C8 N3 115.35(15) . . ?
C9 C8 C7 120.12(16) . . ?
C9 C8 N3 124.48(16) . . ?
C8 C9 H9 120.0 . . ?
C10 C9 C8 120.01(18) . . ?
C10 C9 H9 120.0 . . ?
C9 C10 H10 120.1 . . ?
C9 C10 C11 119.85(18) . . ?
C11 C10 H10 120.1 . . ?
C10 C11 H11 119.5 . . ?
C12 C11 C10 120.99(18) . . ?
C12 C11 H11 119.5 . . ?
C7 C12 H12 120.2 . . ?
C11 C12 C7 119.61(18) . . ?
C11 C12 H12 120.2 . . ?
C18 C13 C14 120.33(16) . . ?
C18 C13 N4 124.29(16) . . ?
N4 C13 C14 115.37(16) . . ?
C15 C14 C13 117.69(17) . . ?
N5 C14 C13 121.55(17) . . ?
N5 C14 C15 120.73(17) . . ?
C14 C15 H15 119.5 . . ?
C16 C15 C14 121.03(17) . . ?
C16 C15 H15 119.5 . . ?
C15 C16 H16 119.4 . . ?
C15 C16 C17 121.25(17) . . ?
C17 C16 H16 119.4 . . ?
C16 C17 H17 120.4 . . ?
C18 C17 C16 119.13(18) . . ?
C18 C17 H17 120.4 . . ?
C13 C18 H18 119.7 . . ?
C17 C18 C13 120.58(17) . . ?
C17 C18 H18 119.7 . . ?
N6 C19 C5 113.69(15) . . ?
O2 C19 C5 120.76(16) . . ?
O2 C19 N6 125.55(17) . . ?
C25 C20 C21 119.36(17) . . ?
N6 C20 C21 118.05(15) . . ?
N6 C20 C25 122.52(16) . . ?
C20 C21 N7 116.00(16) . . ?
C22 C21 C20 119.61(16) . . ?
C22 C21 N7 124.39(16) . . ?
C21 C22 H22 119.5 . . ?
C23 C22 C21 120.98(17) . . ?
C23 C22 H22 119.5 . . ?
C22 C23 H23 120.4 . . ?
C22 C23 C24 119.23(18) . . ?
C24 C23 H23 120.4 . . ?
C23 C24 H24 119.4 . . ?
C25 C24 C23 121.10(17) . . ?
C25 C24 H24 119.4 . . ?
C20 C25 H25 120.1 . . ?
C24 C25 C20 119.71(17) . . ?
C24 C25 H25 120.1 . . ?
C31 C26 C27 120.70(16) . . ?
C31 C26 N8 124.50(17) . . ?
N8 C26 C27 114.80(17) . . ?
C28 C27 C26 117.46(18) . . ?
N9 C27 C26 121.98(17) . . ?
N9 C27 C28 120.56(18) . . ?
C27 C28 H28 119.5 . . ?
C29 C28 C27 120.99(18) . . ?
C29 C28 H28 119.5 . . ?
C28 C29 H29 119.4 . . ?
C28 C29 C30 121.26(18) . . ?
C30 C29 H29 119.4 . . ?
C29 C30 H30 120.5 . . ?
C31 C30 C29 118.9(2) . . ?
C31 C30 H30 120.5 . . ?
C26 C31 H31 119.7 . . ?
C30 C31 C26 120.67(18) . . ?
C30 C31 H31 119.7 . . ?
C1 N1 C5 117.74(15) . . ?
C6 N2 C7 130.14(16) . . ?
C6 N2 H2A 115.3(14) . . ?
C7 N2 H2A 114.5(14) . . ?
N4 N3 C8 114.71(15) . . ?
N3 N4 C13 114.59(15) . . ?
C14 N5 H5A 113.4(13) . . ?
C14 N5 H5B 113.7(16) . . ?
H5A N5 H5B 119(2) . . ?
C19 N6 C20 129.05(15) . . ?
C19 N6 H6 116.9(15) . . ?
C20 N6 H6 113.9(15) . . ?
N8 N7 C21 113.88(15) . . ?
N7 N8 C26 115.51(15) . . ?
C27 N9 H9A 116.5(15) . . ?
C27 N9 H9B 117.5(18) . . ?
H9A N9 H9B 125(2) . . ?
C102 C101 C106 120.37(15) . . ?
N101 C101 C102 123.07(16) . . ?
N101 C101 C106 116.56(15) . . ?
C101 C102 H102 120.8 . . ?
C101 C102 C103 118.45(16) . . ?
C103 C102 H102 120.8 . . ?
C102 C103 H103 120.4 . . ?
C104 C103 C102 119.27(17) . . ?
C104 C103 H103 120.4 . . ?
C103 C104 H104 120.7 . . ?
C103 C104 C105 118.55(16) . . ?
C105 C104 H104 120.7 . . ?
C104 C105 C119 119.73(15) . . ?
N101 C105 C104 122.94(16) . . ?
N101 C105 C119 117.33(15) . . ?
N102 C106 C101 112.85(15) . . ?
O101 C106 C101 121.17(16) . . ?
O101 C106 N102 125.99(16) . . ?
C112 C107 C108 120.15(17) . . ?
C112 C107 N102 123.61(17) . . ?
N102 C107 C108 116.14(16) . . ?
C107 C108 N103 114.12(15) . . ?
C109 C108 C107 119.87(17) . . ?
C109 C108 N103 126.01(17) . . ?
C108 C109 H109 120.1 . . ?
C110 C109 C108 119.74(19) . . ?
C110 C109 H109 120.1 . . ?
C109 C110 H110 119.8 . . ?
C109 C110 C111 120.42(18) . . ?
C111 C110 H110 119.8 . . ?
C110 C111 H111 119.5 . . ?
C112 C111 C110 121.08(19) . . ?
C112 C111 H111 119.5 . . ?
C107 C112 H112 120.6 . . ?
C111 C112 C107 118.72(19) . . ?
C111 C112 H112 120.6 . . ?
C114 C113 C118 120.31(19) . . ?
C114 C113 N104 116.37(19) . . ?
C118 C113 N104 123.31(18) . . ?
C113 C114 C115 118.9(2) . . ?
N105 C114 C113 121.0(2) . . ?
N105 C114 C115 120.1(2) . . ?
C114 C115 H115 120.2 . . ?
C116 C115 C114 119.6(2) . . ?
C116 C115 H115 120.2 . . ?
C115 C116 H116 118.9 . . ?
C115 C116 C117 122.2(2) . . ?
C117 C116 H116 118.9 . . ?
C116 C117 H117 120.4 . . ?
C116 C117 C118 119.3(2) . . ?
C118 C117 H117 120.4 . . ?
C113 C118 H118 120.2 . . ?
C117 C118 C113 119.6(2) . . ?
C117 C118 H118 120.2 . . ?
N106 C119 C105 114.20(14) . . ?
O102 C119 C105 120.09(16) . . ?
O102 C119 N106 125.70(16) . . ?
C125 C120 C121 119.41(16) . . ?
C125 C120 N106 123.52(17) . . ?
N106 C120 C121 117.05(15) . . ?
C120 C121 N107 116.28(15) . . ?
C122 C121 C120 119.71(16) . . ?
C122 C121 N107 124.02(16) . . ?
C121 C122 H122 120.0 . . ?
C123 C122 C121 120.09(17) . . ?
C123 C122 H122 120.0 . . ?
C122 C123 H123 120.0 . . ?
C122 C123 C124 120.07(18) . . ?
C124 C123 H123 120.0 . . ?
C123 C124 H124 119.4 . . ?
C123 C124 C125 121.10(17) . . ?
C125 C124 H124 119.4 . . ?
C120 C125 H125 120.2 . . ?
C124 C125 C120 119.53(17) . . ?
C124 C125 H125 120.2 . . ?
C131 C126 C127 119.95(17) . . ?
C131 C126 N108 125.15(16) . . ?
N108 C126 C127 114.89(16) . . ?
C128 C127 C126 117.88(17) . . ?
N109 C127 C126 122.37(17) . . ?
N109 C127 C128 119.73(17) . . ?
C127 C128 H128 119.4 . . ?
C129 C128 C127 121.15(18) . . ?
C129 C128 H128 119.4 . . ?
C128 C129 H129 119.6 . . ?
C128 C129 C130 120.76(18) . . ?
C130 C129 H129 119.6 . . ?
C129 C130 H130 120.2 . . ?
C131 C130 C129 119.53(18) . . ?
C131 C130 H130 120.2 . . ?
C126 C131 H131 119.6 . . ?
C130 C131 C126 120.73(17) . . ?
C130 C131 H131 119.6 . . ?
C101 N101 C105 117.71(15) . . ?
C106 N102 C107 130.10(16) . . ?
C106 N102 H10A 118.1(14) . . ?
C107 N102 H10A 111.7(14) . . ?
N104 N103 C108 116.38(16) . . ?
N103 N104 C113 112.24(16) . . ?
C114 N105 H10B 114(2) . . ?
C114 N105 H10C 111.1(14) . . ?
H10B N105 H10C 124(3) . . ?
C119 N106 C120 129.35(15) . . ?
C119 N106 H106 117.1(15) . . ?
C120 N106 H106 113.4(15) . . ?
N108 N107 C121 113.44(15) . . ?
N107 N108 C126 116.32(15) . . ?
C127 N109 H10D 123.1(15) . . ?
C127 N109 H10E 121.1(14) . . ?
H10D N109 H10E 114(2) . . ?
H20A C201 H20B 109.5 . . ?
H20A C201 H20C 109.5 . . ?
H20B C201 H20C 109.5 . . ?
O201 C201 H20A 109.5 . . ?
O201 C201 H20B 109.5 . . ?
O201 C201 H20C 109.5 . . ?
C201 O201 H201 112.3(16) . . ?
H30A C301 H30B 109.5 . . ?
H30A C301 H30C 109.5 . . ?
H30B C301 H30C 109.5 . . ?
O301 C301 H30A 109.5 . . ?
O301 C301 H30B 109.5 . . ?
O301 C301 H30C 109.5 . . ?
C301 O301 H301 101.6(18) . . ?

loop_
_geom_bond_atom_site_label_1
_geom_bond_atom_site_label_2
_geom_bond_distance
_geom_bond_site_symmetry_2
_geom_bond_publ_flag
C1 C2 1.385(3) . ?
C1 C6 1.506(2) . ?
C1 N1 1.339(2) . ?
C2 H2 0.9500 . ?
C2 C3 1.384(3) . ?
C3 H3 0.9500 . ?
C3 C4 1.382(3) . ?
C4 H4 0.9500 . ?
C4 C5 1.391(2) . ?
C5 C19 1.508(3) . ?
C5 N1 1.343(2) . ?
C6 N2 1.352(2) . ?
C6 O1 1.235(2) . ?
C7 C8 1.404(3) . ?
C7 C12 1.397(2) . ?
C7 N2 1.402(2) . ?
C8 C9 1.393(3) . ?
C8 N3 1.419(2) . ?
C9 H9 0.9500 . ?
C9 C10 1.382(3) . ?
C10 H10 0.9500 . ?
C10 C11 1.389(3) . ?
C11 H11 0.9500 . ?
C11 C12 1.384(3) . ?
C12 H12 0.9500 . ?
C13 C14 1.414(2) . ?
C13 C18 1.397(3) . ?
C13 N4 1.413(2) . ?
C14 C15 1.407(3) . ?
C14 N5 1.369(3) . ?
C15 H15 0.9500 . ?
C15 C16 1.368(3) . ?
C16 H16 0.9500 . ?
C16 C17 1.391(3) . ?
C17 H17 0.9500 . ?
C17 C18 1.383(3) . ?
C18 H18 0.9500 . ?
C19 N6 1.355(2) . ?
C19 O2 1.232(2) . ?
C20 C21 1.406(2) . ?
C20 C25 1.405(2) . ?
C20 N6 1.398(2) . ?
C21 C22 1.391(3) . ?
C21 N7 1.420(2) . ?
C22 H22 0.9500 . ?
C22 C23 1.379(3) . ?
C23 H23 0.9500 . ?
C23 C24 1.397(3) . ?
C24 H24 0.9500 . ?
C24 C25 1.378(3) . ?
C25 H25 0.9500 . ?
C26 C27 1.416(3) . ?
C26 C31 1.394(3) . ?
C26 N8 1.410(2) . ?
C27 C28 1.409(3) . ?
C27 N9 1.362(3) . ?
C28 H28 0.9500 . ?
C28 C29 1.374(3) . ?
C29 H29 0.9500 . ?
C29 C30 1.395(3) . ?
C30 H30 0.9500 . ?
C30 C31 1.385(3) . ?
C31 H31 0.9500 . ?
N2 H2A 0.85(2) . ?
N3 N4 1.269(2) . ?
N5 H5A 0.99(2) . ?
N5 H5B 0.96(3) . ?
N6 H6 0.85(2) . ?
N7 N8 1.269(2) . ?
N9 H9A 0.98(3) . ?
N9 H9B 0.86(3) . ?
C101 C102 1.388(3) . ?
C101 C106 1.512(2) . ?
C101 N101 1.342(2) . ?
C102 H102 0.9500 . ?
C102 C103 1.388(2) . ?
C103 H103 0.9500 . ?
C103 C104 1.382(3) . ?
C104 H104 0.9500 . ?
C104 C105 1.391(2) . ?
C105 C119 1.500(2) . ?
C105 N101 1.344(2) . ?
C106 N102 1.344(2) . ?
C106 O101 1.227(2) . ?
C107 C108 1.410(3) . ?
C107 C112 1.396(2) . ?
C107 N102 1.405(2) . ?
C108 C109 1.393(3) . ?
C108 N103 1.424(2) . ?
C109 H109 0.9500 . ?
C109 C110 1.376(3) . ?
C110 H110 0.9500 . ?
C110 C111 1.391(3) . ?
C111 H111 0.9500 . ?
C111 C112 1.389(3) . ?
C112 H112 0.9500 . ?
C113 C114 1.394(3) . ?
C113 C118 1.413(3) . ?
C113 N104 1.437(3) . ?
C114 C115 1.407(3) . ?
C114 N105 1.376(3) . ?
C115 H115 0.9500 . ?
C115 C116 1.375(3) . ?
C116 H116 0.9500 . ?
C116 C117 1.375(3) . ?
C117 H117 0.9500 . ?
C117 C118 1.389(3) . ?
C118 H118 0.9500 . ?
C119 N106 1.352(2) . ?
C119 O102 1.237(2) . ?
C120 C121 1.414(2) . ?
C120 C125 1.394(2) . ?
C120 N106 1.404(2) . ?
C121 C122 1.396(3) . ?
C121 N107 1.426(2) . ?
C122 H122 0.9500 . ?
C122 C123 1.379(3) . ?
C123 H123 0.9500 . ?
C123 C124 1.383(3) . ?
C124 H124 0.9500 . ?
C124 C125 1.387(3) . ?
C125 H125 0.9500 . ?
C126 C127 1.417(3) . ?
C126 C131 1.401(3) . ?
C126 N108 1.405(2) . ?
C127 C128 1.413(3) . ?
C127 N109 1.363(3) . ?
C128 H128 0.9500 . ?
C128 C129 1.368(3) . ?
C129 H129 0.9500 . ?
C129 C130 1.398(3) . ?
C130 H130 0.9500 . ?
C130 C131 1.380(3) . ?
C131 H131 0.9500 . ?
N102 H10A 0.84(2) . ?
N103 N104 1.256(2) . ?
N105 H10B 0.932(18) . ?
N105 H10C 1.00(3) . ?
N106 H106 0.91(2) . ?
N107 N108 1.271(2) . ?
N109 H10D 0.96(3) . ?
N109 H10E 0.98(3) . ?
C201 H20A 0.9800 . ?
C201 H20B 0.9800 . ?
C201 H20C 0.9800 . ?
C201 O201 1.422(3) . ?
O201 H201 0.94(3) . ?
C301 H30A 0.9800 . ?
C301 H30B 0.9800 . ?
C301 H30C 0.9800 . ?
C301 O301 1.419(3) . ?
O301 H301 0.960(13) . ?

loop_
_geom_hbond_atom_site_label_D
_geom_hbond_atom_site_label_H
_geom_hbond_atom_site_label_A
_geom_hbond_distance_DH
_geom_hbond_distance_HA
_geom_hbond_distance_DA
_geom_hbond_angle_DHA
_geom_hbond_site_symmetry_A
_geom_hbond_publ_flag
C12 H12 O1 0.95 2.35 2.953(2) 120.7 . yes
C25 H25 O2 0.95 2.33 2.924(2) 119.8 . yes
N2 H2A N1 0.85(2) 2.25(2) 2.680(2) 111.1(16) . yes
N2 H2A N3 0.85(2) 2.20(2) 2.637(2) 112.1(16) . yes
N5 H5B O101 0.96(3) 2.01(3) 2.949(2) 165(2) . yes
N6 H6 N1 0.85(2) 2.25(2) 2.667(2) 110.3(17) . yes
N6 H6 N7 0.85(2) 2.27(2) 2.688(2) 110.6(17) . yes
N9 H9A O301 0.98(3) 1.98(3) 2.966(2) 174(2) 4_565 yes
C112 H112 O101 0.95 2.42 2.984(2) 118.1 . yes
C125 H125 O102 0.95 2.31 2.922(2) 121.8 . yes
N102 H10A N103 0.84(2) 2.15(2) 2.613(2) 114.7(17) . yes
N105 H10B O201 0.932(18) 2.45(2) 3.283(3) 149(3) 4_666 yes
N106 H106 N107 0.91(2) 2.22(2) 2.687(2) 111.4(18) . yes
N109 H10D O201 0.96(3) 2.27(3) 3.114(2) 147(2) 4_666 yes
N109 H10E O2 0.98(3) 2.15(3) 3.087(2) 160(2) 1_655 yes
O201 H201 O1 0.94(3) 1.96(3) 2.821(2) 151(2) . yes
O301 H301 O102 0.960(13) 1.824(13) 2.7837(19) 179(3) . yes

loop_
_geom_torsion_atom_site_label_1
_geom_torsion_atom_site_label_2
_geom_torsion_atom_site_label_3
_geom_torsion_atom_site_label_4
_geom_torsion
_geom_torsion_site_symmetry_1
_geom_torsion_site_symmetry_2
_geom_torsion_site_symmetry_3
_geom_torsion_site_symmetry_4
_geom_torsion_publ_flag
C1 C2 C3 C4 -2.8(3) . . . . ?
C1 C6 N2 C7 -178.21(17) . . . . ?
C2 C1 C6 N2 162.84(16) . . . . ?
C2 C1 C6 O1 -16.9(3) . . . . ?
C2 C1 N1 C5 1.4(3) . . . . ?
C2 C3 C4 C5 1.4(3) . . . . ?
C3 C4 C5 C19 -177.87(16) . . . . ?
C3 C4 C5 N1 1.5(3) . . . . ?
C4 C5 C19 N6 178.14(15) . . . . ?
C4 C5 C19 O2 -1.4(3) . . . . ?
C4 C5 N1 C1 -2.9(2) . . . . ?
C5 C19 N6 C20 176.29(16) . . . . ?
C6 C1 C2 C3 -178.55(16) . . . . ?
C6 C1 N1 C5 -178.62(15) . . . . ?
C7 C8 C9 C10 0.5(3) . . . . ?
C7 C8 N3 N4 173.94(15) . . . . ?
C8 C7 C12 C11 0.6(3) . . . . ?
C8 C7 N2 C6 174.90(17) . . . . ?
C8 C9 C10 C11 0.6(3) . . . . ?
C8 N3 N4 C13 175.71(14) . . . . ?
C9 C8 N3 N4 -8.7(2) . . . . ?
C9 C10 C11 C12 -1.2(3) . . . . ?
C10 C11 C12 C7 0.5(3) . . . . ?
C12 C7 C8 C9 -1.1(3) . . . . ?
C12 C7 C8 N3 176.41(16) . . . . ?
C12 C7 N2 C6 -5.7(3) . . . . ?
C13 C14 C15 C16 0.5(3) . . . . ?
C14 C13 C18 C17 -0.1(3) . . . . ?
C14 C13 N4 N3 173.35(15) . . . . ?
C14 C15 C16 C17 -0.5(3) . . . . ?
C15 C16 C17 C18 0.2(3) . . . . ?
C16 C17 C18 C13 0.1(3) . . . . ?
C18 C13 C14 C15 -0.2(3) . . . . ?
C18 C13 C14 N5 -178.28(17) . . . . ?
C18 C13 N4 N3 -7.8(2) . . . . ?
C19 C5 N1 C1 176.47(15) . . . . ?
C20 C21 C22 C23 1.4(3) . . . . ?
C20 C21 N7 N8 172.83(15) . . . . ?
C21 C20 C25 C24 0.4(3) . . . . ?
C21 C20 N6 C19 167.46(17) . . . . ?
C21 C22 C23 C24 -1.1(3) . . . . ?
C21 N7 N8 C26 178.05(14) . . . . ?
C22 C21 N7 N8 -7.1(2) . . . . ?
C22 C23 C24 C25 0.5(3) . . . . ?
C23 C24 C25 C20 -0.2(3) . . . . ?
C25 C20 C21 C22 -1.1(3) . . . . ?
C25 C20 C21 N7 179.02(15) . . . . ?
C25 C20 N6 C19 -15.6(3) . . . . ?
C26 C27 C28 C29 -0.4(3) . . . . ?
C27 C26 C31 C30 1.3(3) . . . . ?
C27 C26 N8 N7 170.85(16) . . . . ?
C27 C28 C29 C30 0.9(3) . . . . ?
C28 C29 C30 C31 -0.4(3) . . . . ?
C29 C30 C31 C26 -0.7(3) . . . . ?
C31 C26 C27 C28 -0.7(3) . . . . ?
C31 C26 C27 N9 179.39(19) . . . . ?
C31 C26 N8 N7 -9.2(3) . . . . ?
N1 C1 C2 C3 1.4(3) . . . . ?
N1 C1 C6 N2 -17.1(2) . . . . ?
N1 C1 C6 O1 163.17(16) . . . . ?
N1 C5 C19 N6 -1.3(2) . . . . ?
N1 C5 C19 O2 179.16(16) . . . . ?
N2 C7 C8 C9 178.36(17) . . . . ?
N2 C7 C8 N3 -4.1(2) . . . . ?
N2 C7 C12 C11 -178.81(18) . . . . ?
N3 C8 C9 C10 -176.79(18) . . . . ?
N4 C13 C14 C15 178.61(15) . . . . ?
N4 C13 C14 N5 0.6(2) . . . . ?
N4 C13 C18 C17 -178.81(16) . . . . ?
N5 C14 C15 C16 178.58(18) . . . . ?
N6 C20 C21 C22 175.93(16) . . . . ?
N6 C20 C21 N7 -4.0(2) . . . . ?
N6 C20 C25 C24 -176.41(17) . . . . ?
N7 C21 C22 C23 -178.68(16) . . . . ?
N8 C26 C27 C28 179.23(16) . . . . ?
N8 C26 C27 N9 -0.7(3) . . . . ?
N8 C26 C31 C30 -178.66(17) . . . . ?
N9 C27 C28 C29 179.52(19) . . . . ?
O1 C6 N2 C7 1.5(3) . . . . ?
O2 C19 N6 C20 -4.2(3) . . . . ?
C101 C102 C103 C104 -0.8(3) . . . . ?
C101 C106 N102 C107 177.46(17) . . . . ?
C102 C101 C106 N102 173.64(16) . . . . ?
C102 C101 C106 O101 -6.2(2) . . . . ?
C102 C101 N101 C105 -0.4(2) . . . . ?
C102 C103 C104 C105 -0.4(3) . . . . ?
C103 C104 C105 C119 -177.49(16) . . . . ?
C103 C104 C105 N101 1.3(3) . . . . ?
C104 C105 C119 N106 162.76(16) . . . . ?
C104 C105 C119 O102 -15.9(2) . . . . ?
C104 C105 N101 C101 -0.9(2) . . . . ?
C105 C119 N106 C120 175.71(16) . . . . ?
C106 C101 C102 C103 -179.19(16) . . . . ?
C106 C101 N101 C105 -179.97(15) . . . . ?
C107 C108 C109 C110 0.1(3) . . . . ?
C107 C108 N103 N104 169.60(16) . . . . ?
C108 C107 C112 C111 -0.4(3) . . . . ?
C108 C107 N102 C106 167.66(17) . . . . ?
C108 C109 C110 C111 -1.0(3) . . . . ?
C108 N103 N104 C113 177.74(15) . . . . ?
C109 C108 N103 N104 -10.8(3) . . . . ?
C109 C110 C111 C112 1.3(3) . . . . ?
C110 C111 C112 C107 -0.6(3) . . . . ?
C112 C107 C108 C109 0.6(3) . . . . ?
C112 C107 C108 N103 -179.74(16) . . . . ?
C112 C107 N102 C106 -15.8(3) . . . . ?
C113 C114 C115 C116 2.6(3) . . . . ?
C114 C113 C118 C117 0.7(3) . . . . ?
C114 C113 N104 N103 165.66(16) . . . . ?
C114 C115 C116 C117 -1.6(3) . . . . ?
C115 C116 C117 C118 0.2(3) . . . . ?
C116 C117 C118 C113 0.3(3) . . . . ?
C118 C113 C114 C115 -2.2(3) . . . . ?
C118 C113 C114 N105 178.90(19) . . . . ?
C118 C113 N104 N103 -13.3(3) . . . . ?
C119 C105 N101 C101 177.92(15) . . . . ?
C120 C121 C122 C123 1.9(3) . . . . ?
C120 C121 N107 N108 176.28(15) . . . . ?
C121 C120 C125 C124 2.4(3) . . . . ?
C121 C120 N106 C119 -178.41(17) . . . . ?
C121 C122 C123 C124 0.8(3) . . . . ?
C121 N107 N108 C126 177.50(14) . . . . ?
C122 C121 N107 N108 -4.4(2) . . . . ?
C122 C123 C124 C125 -1.9(3) . . . . ?
C123 C124 C125 C120 0.2(3) . . . . ?
C125 C120 C121 C122 -3.5(3) . . . . ?
C125 C120 C121 N107 175.89(15) . . . . ?
C125 C120 N106 C119 -0.2(3) . . . . ?
C126 C127 C128 C129 -0.2(3) . . . . ?
C127 C126 C131 C130 -0.2(3) . . . . ?
C127 C126 N108 N107 173.96(15) . . . . ?
C127 C128 C129 C130 -0.3(3) . . . . ?
C128 C129 C130 C131 0.6(3) . . . . ?
C129 C130 C131 C126 -0.3(3) . . . . ?
C131 C126 C127 C128 0.5(3) . . . . ?
C131 C126 C127 N109 -177.80(18) . . . . ?
C131 C126 N108 N107 -6.9(2) . . . . ?
N101 C101 C102 C103 1.2(3) . . . . ?
N101 C101 C106 N102 -6.7(2) . . . . ?
N101 C101 C106 O101 173.38(15) . . . . ?
N101 C105 C119 N106 -16.1(2) . . . . ?
N101 C105 C119 O102 165.21(16) . . . . ?
N102 C107 C108 C109 177.26(16) . . . . ?
N102 C107 C108 N103 -3.1(2) . . . . ?
N102 C107 C112 C111 -176.76(17) . . . . ?
N103 C108 C109 C110 -179.53(18) . . . . ?
N104 C113 C114 C115 178.87(17) . . . . ?
N104 C113 C114 N105 -0.1(3) . . . . ?
N104 C113 C118 C117 179.62(18) . . . . ?
N105 C114 C115 C116 -178.5(2) . . . . ?
N106 C120 C121 C122 174.86(15) . . . . ?
N106 C120 C121 N107 -5.8(2) . . . . ?
N106 C120 C125 C124 -175.80(17) . . . . ?
N107 C121 C122 C123 -177.45(16) . . . . ?
N108 C126 C127 C128 179.68(16) . . . . ?
N108 C126 C127 N109 1.4(3) . . . . ?
N108 C126 C131 C130 -179.30(17) . . . . ?
N109 C127 C128 C129 178.10(19) . . . . ?
O101 C106 N102 C107 -2.7(3) . . . . ?
O102 C119 N106 C120 -5.7(3) . . . . ?
